data_7213312
loop_
_publ_author_name
'Ali, Akbar'
'Uddin Ahmad, Viqar'
'Leistner, Joachim'
'Liebscher, J\"urgen'

_publ_section_title
;
 Optically active 1,5-benzothiazepin-4-ones by ring transformation of
 5-ylidene-1,3-dioxan-4-ones with 2-aminothiophenol
;
_journal_issue 12
_journal_name_full 'Journal of the Chemical Society, Perkin Transactions 1'
_journal_page_first 1897
_journal_paper_doi 10.1039/b001928n
_journal_year 2000
_chemical_formula_sum 'C13 H17 N O2 S'
_chemical_formula_weight 251.34
_chemical_name_systematic
;
?
;
_space_group_IT_number 19
_symmetry_cell_setting orthorhombic
_symmetry_space_group_name_Hall 'P 2ac 2ab'
_symmetry_space_group_name_H-M 'P 21 21 21'
_atom_sites_solution_hydrogens geom
_atom_sites_solution_primary direct
_atom_sites_solution_secondary difmap
_audit_creation_method SHELXL-97
_cell_angle_alpha 90.00
_cell_angle_beta 90.00
_cell_angle_gamma 90.00
_cell_formula_units_Z 4
_cell_length_a 8.5736(15)
_cell_length_b 12.007(3)
_cell_length_c 12.669(2)
_cell_measurement_temperature 180(2)
_cell_volume 1304.2(4)
_computing_structure_refinement 'SHELXL-97 (Sheldrick, 1997)'
_computing_structure_solution 'SHELXS-97 (Sheldrick, 1990)'
_diffrn_ambient_temperature 180(2)
_diffrn_measured_fraction_theta_full 0.996
_diffrn_measured_fraction_theta_max 0.996
_diffrn_radiation_monochromator graphite
_diffrn_radiation_source 'fine-focus sealed tube'
_diffrn_radiation_type MoK\a
_diffrn_radiation_wavelength 0.71073
_diffrn_reflns_av_R_equivalents 0.0307
_diffrn_reflns_av_sigmaI/netI 0.0259
_diffrn_reflns_limit_h_max 10
_diffrn_reflns_limit_h_min -10
_diffrn_reflns_limit_k_max 14
_diffrn_reflns_limit_k_min -14
_diffrn_reflns_limit_l_max 15
_diffrn_reflns_limit_l_min -15
_diffrn_reflns_number 8705
_diffrn_reflns_theta_full 25.25
_diffrn_reflns_theta_max 25.25
_diffrn_reflns_theta_min 2.34
_exptl_absorpt_coefficient_mu 0.238
_exptl_absorpt_correction_T_max 0.9789
_exptl_absorpt_correction_T_min 0.9107
_exptl_crystal_density_diffrn 1.280
_exptl_crystal_density_method 'not measured'
_exptl_crystal_F_000 536
_exptl_crystal_size_max 0.40
_exptl_crystal_size_mid 0.36
_exptl_crystal_size_min 0.09
_refine_diff_density_max 0.157
_refine_diff_density_min -0.128
_refine_diff_density_rms 0.035
_refine_ls_abs_structure_details 'Flack H D (1983), Acta Cryst. A39, 876-881'
_refine_ls_abs_structure_Flack 0.04(6)
_refine_ls_extinction_method none
_refine_ls_goodness_of_fit_ref 1.021
_refine_ls_hydrogen_treatment mixed
_refine_ls_matrix_type full
_refine_ls_number_parameters 207
_refine_ls_number_reflns 2360
_refine_ls_number_restraints 0
_refine_ls_restrained_S_all 1.021
_refine_ls_R_factor_all 0.0270
_refine_ls_R_factor_gt 0.0238
_refine_ls_shift/su_max 0.007
_refine_ls_shift/su_mean 0.001
_refine_ls_structure_factor_coef Fsqd
_refine_ls_weighting_details 'calc w=1/[\s^2^(Fo^2^)+(0.0355P)^2^+0.0000P] where P=(Fo^2^+2Fc^2^)/3'
_refine_ls_weighting_scheme calc
_refine_ls_wR_factor_gt 0.0537
_refine_ls_wR_factor_ref 0.0546
_reflns_number_gt 2183
_reflns_number_total 2360
_reflns_threshold_expression >2sigma(I)
_cod_data_source_file b001928nsup1.cif
_cod_data_source_block ali3
_cod_depositor_comments
;
The following automatic conversions were performed:

'_symmetry_cell_setting' value 'Orthorhombic' changed to
'orthorhombic' according to
/home/saulius/struct/CIF-dictionaries/cif_core.dic dictionary named
'cif_core.dic' version 2.4.2 from 2011-04-26.

Automatic conversion script
Id: cif_fix_values 1891 2012-01-12 08:04:46Z andrius 
;
_cod_database_code 7213312

loop_
_symmetry_equiv_pos_as_xyz
'x, y, z'
'x+1/2, -y+1/2, -z'
'-x, y+1/2, -z+1/2'
'-x+1/2, -y, z+1/2'

loop_
_atom_site_label
_atom_site_type_symbol
_atom_site_fract_x
_atom_site_fract_y
_atom_site_fract_z
_atom_site_U_iso_or_equiv
_atom_site_adp_type
_atom_site_occupancy
_atom_site_symmetry_multiplicity
_atom_site_calc_flag
C1 C 0.86541(16) 0.64631(11) 0.53776(12) 0.0211(3) Uani 1 1 d
C2 C 1.06798(15) 0.60670(12) 0.67283(12) 0.0216(3) Uani 1 1 d
C3 C 1.13751(18) 0.66789(14) 0.75283(14) 0.0307(4) Uani 1 1 d
H3 H 1.139(2) 0.7467(16) 0.7461(15) 0.037 Uiso 1 1 d
C4 C 1.20270(19) 0.61458(16) 0.83936(15) 0.0350(4) Uani 1 1 d
H4 H 1.251(2) 0.6572(16) 0.8936(16) 0.042 Uiso 1 1 d
C5 C 1.19754(18) 0.49975(15) 0.84752(14) 0.0327(4) Uani 1 1 d
H5 H 1.247(2) 0.4644(16) 0.9051(16) 0.039 Uiso 1 1 d
C6 C 1.12738(17) 0.43746(13) 0.76796(13) 0.0257(3) Uani 1 1 d
H6 H 1.130(2) 0.3589(15) 0.7739(14) 0.031 Uiso 1 1 d
C7 C 1.06447(15) 0.48984(12) 0.67879(12) 0.0204(3) Uani 1 1 d
C8 C 0.80290(15) 0.44171(12) 0.54366(11) 0.0202(3) Uani 1 1 d
H8 H 0.7415(18) 0.3816(13) 0.5808(13) 0.024 Uiso 1 1 d
C9 C 0.76208(15) 0.55740(11) 0.58770(12) 0.0184(3) Uani 1 1 d
H9 H 0.7805(18) 0.5559(13) 0.6616(14) 0.022 Uiso 1 1 d
C10 C 0.58953(14) 0.58835(12) 0.57491(13) 0.0233(3) Uani 1 1 d
H10 H 0.5647(19) 0.5988(14) 0.4989(15) 0.028 Uiso 1 1 d
C11 C 0.48044(19) 0.50251(15) 0.62225(17) 0.0356(4) Uani 1 1 d
H11A H 0.372(2) 0.5331(15) 0.6197(15) 0.043 Uiso 1 1 d
H11B H 0.481(2) 0.4341(16) 0.5809(16) 0.043 Uiso 1 1 d
H11C H 0.503(2) 0.4868(15) 0.6938(16) 0.043 Uiso 1 1 d
C12 C 0.7753(2) 0.42759(13) 0.42479(14) 0.0306(3) Uani 1 1 d
H12A H 0.838(2) 0.4796(15) 0.3894(15) 0.037 Uiso 1 1 d
H12B H 0.672(2) 0.4409(15) 0.4125(15) 0.037 Uiso 1 1 d
C13 C 0.8180(2) 0.31149(15) 0.38484(16) 0.0363(4) Uani 1 1 d
H13A H 0.796(2) 0.3012(17) 0.3103(17) 0.044 Uiso 1 1 d
H13B H 0.929(2) 0.2986(16) 0.3927(15) 0.044 Uiso 1 1 d
H13C H 0.758(2) 0.2526(16) 0.4242(16) 0.044 Uiso 1 1 d
N1 N 1.00689(15) 0.66361(9) 0.58296(10) 0.0240(3) Uani 1 1 d
H1N H 1.065(2) 0.7127(15) 0.5589(15) 0.032(5) Uiso 1 1 d
O1 O 0.82232(12) 0.70014(9) 0.45967(9) 0.0295(3) Uani 1 1 d
O2 O 0.57561(15) 0.69306(10) 0.62814(11) 0.0353(3) Uani 1 1 d
H2O H 0.492(3) 0.7216(18) 0.6126(17) 0.056(6) Uiso 1 1 d
S1 S 1.00902(4) 0.40673(3) 0.56951(3) 0.02399(10) Uani 1 1 d

loop_
_atom_site_aniso_label
_atom_site_aniso_U_11
_atom_site_aniso_U_22
_atom_site_aniso_U_33
_atom_site_aniso_U_23
_atom_site_aniso_U_13
_atom_site_aniso_U_12
C1 0.0183(7) 0.0200(6) 0.0251(9) 0.0003(6) 0.0000(6) 0.0021(6)
C2 0.0123(6) 0.0257(7) 0.0267(9) 0.0008(6) 0.0000(6) 0.0027(6)
C3 0.0235(8) 0.0295(8) 0.0391(10) -0.0081(7) -0.0038(7) 0.0023(7)
C4 0.0254(8) 0.0505(11) 0.0290(10) -0.0111(8) -0.0078(7) 0.0038(8)
C5 0.0234(8) 0.0511(11) 0.0235(9) 0.0050(8) -0.0022(6) 0.0062(7)
C6 0.0173(6) 0.0318(8) 0.0281(9) 0.0059(7) 0.0023(6) 0.0024(6)
C7 0.0126(6) 0.0256(7) 0.0230(9) 0.0001(6) 0.0014(5) 0.0012(5)
C8 0.0142(6) 0.0235(7) 0.0228(8) 0.0028(6) 0.0005(5) -0.0017(5)
C9 0.0146(6) 0.0222(7) 0.0184(8) 0.0028(6) -0.0008(5) 0.0012(5)
C10 0.0148(6) 0.0284(7) 0.0267(9) 0.0016(7) -0.0012(6) 0.0038(6)
C11 0.0154(8) 0.0470(10) 0.0445(11) 0.0096(8) 0.0037(8) -0.0004(8)
C12 0.0312(8) 0.0355(8) 0.0250(9) -0.0022(8) -0.0030(7) -0.0021(7)
C13 0.0446(11) 0.0373(10) 0.0269(10) -0.0073(8) -0.0006(8) -0.0109(8)
N1 0.0174(6) 0.0204(5) 0.0341(7) 0.0068(5) -0.0029(6) -0.0041(5)
O1 0.0236(5) 0.0311(5) 0.0337(7) 0.0143(5) -0.0050(5) -0.0045(4)
O2 0.0241(6) 0.0366(6) 0.0452(8) -0.0065(6) -0.0067(5) 0.0138(5)
S1 0.01785(16) 0.02418(16) 0.0299(2) -0.00593(15) -0.00017(17) 0.00412(15)

loop_
_atom_type_symbol
_atom_type_description
_atom_type_scat_dispersion_real
_atom_type_scat_dispersion_imag
_atom_type_scat_source
C C 0.0033 0.0016 'International Tables Vol C Tables 4.2.6.8 and 6.1.1.4'
H H 0.0000 0.0000 'International Tables Vol C Tables 4.2.6.8 and 6.1.1.4'
N N 0.0061 0.0033 'International Tables Vol C Tables 4.2.6.8 and 6.1.1.4'
O O 0.0106 0.0060 'International Tables Vol C Tables 4.2.6.8 and 6.1.1.4'
S S 0.1246 0.1234 'International Tables Vol C Tables 4.2.6.8 and 6.1.1.4'

loop_
_geom_angle_atom_site_label_1
_geom_angle_atom_site_label_2
_geom_angle_atom_site_label_3
_geom_angle
O1 C1 N1 121.59(13)
O1 C1 C9 121.58(12)
N1 C1 C9 116.83(13)
C3 C2 C7 119.93(14)
C3 C2 N1 119.16(13)
C7 C2 N1 120.85(13)
C2 C3 C4 120.42(15)
C2 C3 H3 117.9(12)
C4 C3 H3 121.7(12)
C5 C4 C3 120.41(17)
C5 C4 H4 119.7(12)
C3 C4 H4 119.9(12)
C4 C5 C6 119.69(17)
C4 C5 H5 119.4(12)
C6 C5 H5 120.8(12)
C5 C6 C7 120.60(15)
C5 C6 H6 117.8(11)
C7 C6 H6 121.4(11)
C6 C7 C2 118.90(15)
C6 C7 S1 118.72(11)
C2 C7 S1 121.75(12)
C12 C8 C9 114.91(12)
C12 C8 S1 107.25(10)
C9 C8 S1 111.06(9)
C12 C8 H8 107.4(9)
C9 C8 H8 111.0(9)
S1 C8 H8 104.7(9)
C1 C9 C10 110.30(11)
C1 C9 C8 110.47(11)
C10 C9 C8 113.59(12)
C1 C9 H9 109.0(10)
C10 C9 H9 105.6(9)
C8 C9 H9 107.6(10)
O2 C10 C11 111.07(14)
O2 C10 C9 104.09(12)
C11 C10 C9 112.87(13)
O2 C10 H10 109.2(10)
C11 C10 H10 109.7(10)
C9 C10 H10 109.8(9)
C10 C11 H11A 108.1(11)
C10 C11 H11B 111.0(11)
H11A C11 H11B 107.2(15)
C10 C11 H11C 112.7(12)
H11A C11 H11C 107.3(17)
H11B C11 H11C 110.2(16)
C13 C12 C8 112.92(14)
C13 C12 H12A 108.1(11)
C8 C12 H12A 107.9(11)
C13 C12 H12B 109.5(11)
C8 C12 H12B 107.3(12)
H12A C12 H12B 111.0(16)
C12 C13 H13A 113.0(12)
C12 C13 H13B 110.3(12)
H13A C13 H13B 105.9(16)
C12 C13 H13C 110.8(11)
H13A C13 H13C 107.0(17)
H13B C13 H13C 109.7(16)
C1 N1 C2 126.24(13)
C1 N1 H1N 119.5(13)
C2 N1 H1N 114.2(13)
C10 O2 H2O 109.0(15)
C7 S1 C8 105.51(6)

loop_
_geom_bond_atom_site_label_1
_geom_bond_atom_site_label_2
_geom_bond_distance
C1 O1 1.2382(18)
C1 N1 1.3574(19)
C1 C9 1.525(2)
C2 C3 1.386(2)
C2 C7 1.405(2)
C2 N1 1.4274(19)
C3 C4 1.387(3)
C3 H3 0.950(19)
C4 C5 1.383(3)
C4 H4 0.95(2)
C5 C6 1.392(2)
C5 H5 0.95(2)
C6 C7 1.401(2)
C6 H6 0.947(17)
C7 S1 1.7716(16)
C8 C12 1.534(2)
C8 C9 1.537(2)
C8 S1 1.8458(14)
C8 H8 1.010(16)
C9 C10 1.5339(18)
C9 H9 0.949(17)
C10 O2 1.4316(19)
C10 C11 1.515(2)
C10 H10 0.994(18)
C11 H11A 1.00(2)
C11 H11B 0.97(2)
C11 H11C 0.95(2)
C12 C13 1.527(2)
C12 H12A 0.94(2)
C12 H12B 0.916(19)
C13 H13A 0.97(2)
C13 H13B 0.97(2)
C13 H13C 1.01(2)
N1 H1N 0.831(19)
O2 H2O 0.82(3)

loop_
_geom_torsion_atom_site_label_1
_geom_torsion_atom_site_label_2
_geom_torsion_atom_site_label_3
_geom_torsion_atom_site_label_4
_geom_torsion
C7 C2 C3 C4 -0.5(2)
N1 C2 C3 C4 -177.76(15)
C2 C3 C4 C5 -0.8(2)
C3 C4 C5 C6 0.4(3)
C4 C5 C6 C7 1.2(2)
C5 C6 C7 C2 -2.4(2)
C5 C6 C7 S1 168.61(12)
C3 C2 C7 C6 2.1(2)
N1 C2 C7 C6 179.27(13)
C3 C2 C7 S1 -168.66(11)
N1 C2 C7 S1 8.52(19)
O1 C1 C9 C10 -31.63(19)
N1 C1 C9 C10 148.39(13)
O1 C1 C9 C8 94.78(16)
N1 C1 C9 C8 -85.20(15)
C12 C8 C9 C1 -62.85(16)
S1 C8 C9 C1 59.10(13)
C12 C8 C9 C10 61.70(17)
S1 C8 C9 C10 -176.35(10)
C1 C9 C10 O2 -59.96(16)
C8 C9 C10 O2 175.40(12)
C1 C9 C10 C11 179.51(14)
C8 C9 C10 C11 54.87(19)
C9 C8 C12 C13 179.85(14)
S1 C8 C12 C13 55.87(16)
O1 C1 N1 C2 179.89(14)
C9 C1 N1 C2 -0.1(2)
C3 C2 N1 C1 -133.59(15)
C7 C2 N1 C1 49.2(2)
C6 C7 S1 C8 125.06(11)
C2 C7 S1 C8 -64.18(13)
C12 C8 S1 C7 149.34(10)
C9 C8 S1 C7 23.04(11)
